data_7224679
loop_
_publ_author_name
'Ugale, Bharat'
'Nagaraja, C. M.'

_publ_section_title
;
 Construction of 2D interwoven and 3D metal--organic frameworks (MOFs) of
 Cd(ii): the effect of ancillary ligands on the structure and the
 catalytic performance for the Knoevenagel reaction
;
_journal_issue 34
_journal_name_full 'RSC Adv.'
_journal_page_first 28854
_journal_paper_doi 10.1039/C6RA01647B
_journal_volume 6
_journal_year 2016
_chemical_formula_moiety 'C24 H22 Cd N3 O4'
_chemical_formula_sum 'C24 H22 Cd N3 O4'
_chemical_formula_weight 528.84
_chemical_name_common Cd-muc-bpa
_chemical_name_systematic 'Cd-MOF 1'
_space_group_crystal_system orthorhombic
_space_group_IT_number 60
_space_group_name_Hall '-P 2n 2ab'
_space_group_name_H-M_alt 'P b c n'
_symmetry_space_group_name_Hall '-P 2n 2ab'
_symmetry_space_group_name_H-M 'P b c n'
_atom_sites_solution_hydrogens mixed
_audit_creation_method SHELXL-2014
_audit_update_record
;
2015-12-27 deposited with the CCDC.
2016-03-14 downloaded from the CCDC.
;
_cell_angle_alpha 90
_cell_angle_beta 90
_cell_angle_gamma 90
_cell_formula_units_Z 8
_cell_length_a 14.2940(5)
_cell_length_b 16.7484(6)
_cell_length_c 22.1104(7)
_cell_measurement_reflns_used 6597
_cell_measurement_temperature 298(2)
_cell_measurement_theta_max 28.4
_cell_measurement_theta_min 2.3
_cell_volume 5293.3(3)
_computing_cell_refinement 'APEX2 (Bruker, 2014); SAINT (Bruker, 2014)'
_computing_data_collection 'APEX2 (Bruker, 2014)'
_computing_data_reduction 'SAINT (Bruker, 2014);XPREP(Sheldrick,2014)'
_computing_structure_refinement 'SHELXL-2014 (Sheldrick, 2014)'
_computing_structure_solution 'SHELXS-2014 (Sheldrick, 2014)'
_diffrn_ambient_temperature 298(2)
_diffrn_measured_fraction_theta_full 0.999
_diffrn_measured_fraction_theta_max 0.991
_diffrn_measurement_device_type 'Bruker D8 Venture PHOTON 100 CMOS'
_diffrn_measurement_method circular
_diffrn_radiation_type MoK\a
_diffrn_radiation_wavelength 0.71073
_diffrn_reflns_av_R_equivalents 0.0813
_diffrn_reflns_av_unetI/netI 0.0425
_diffrn_reflns_laue_measured_fraction_full 0.999
_diffrn_reflns_laue_measured_fraction_max 0.991
_diffrn_reflns_limit_h_max 17
_diffrn_reflns_limit_h_min -19
_diffrn_reflns_limit_k_max 22
_diffrn_reflns_limit_k_min -22
_diffrn_reflns_limit_l_max 29
_diffrn_reflns_limit_l_min -29
_diffrn_reflns_number 74910
_diffrn_reflns_point_group_measured_fraction_full 0.999
_diffrn_reflns_point_group_measured_fraction_max 0.991
_diffrn_reflns_theta_full 25.242
_diffrn_reflns_theta_max 28.404
_diffrn_reflns_theta_min 2.329
_diffrn_source 'fine-focus sealed tube'
_exptl_absorpt_coefficient_mu 0.855
_exptl_absorpt_correction_T_max 0.7457
_exptl_absorpt_correction_T_min 0.6831
_exptl_absorpt_correction_type empirical
_exptl_absorpt_process_details SADABS
_exptl_crystal_colour colorless
_exptl_crystal_density_diffrn 1.327
_exptl_crystal_density_meas 1.327
_exptl_crystal_density_method 'not measured'
_exptl_crystal_description rectangular
_exptl_crystal_F_000 2136
_exptl_crystal_preparation Luminescent
_exptl_crystal_recrystallization_method 'Room temperature layering method'
_exptl_crystal_size_max 0.260
_exptl_crystal_size_mid 0.220
_exptl_crystal_size_min 0.180
_refine_diff_density_max 1.049
_refine_diff_density_min -0.616
_refine_diff_density_rms 0.103
_refine_ls_extinction_method none
_refine_ls_goodness_of_fit_ref 1.018
_refine_ls_hydrogen_treatment mixed
_refine_ls_matrix_type full
_refine_ls_number_parameters 313
_refine_ls_number_reflns 6597
_refine_ls_number_restraints 0
_refine_ls_restrained_S_all 1.018
_refine_ls_R_factor_all 0.0640
_refine_ls_R_factor_gt 0.0370
_refine_ls_shift/su_max 0.001
_refine_ls_shift/su_mean 0.000
_refine_ls_structure_factor_coef Fsqd
_refine_ls_weighting_details 'w=1/[\s^2^(Fo^2^)+(0.0343P)^2^+10.3465P] where P=(Fo^2^+2Fc^2^)/3'
_refine_ls_weighting_scheme calc
_refine_ls_wR_factor_gt 0.0774
_refine_ls_wR_factor_ref 0.0866
_reflns_Friedel_coverage 0.000
_reflns_number_gt 4934
_reflns_number_total 6597
_reflns_threshold_expression 'I > 2\s(I)'
_cod_data_source_file c6ra01647b2.cif
_cod_data_source_block Compound1
_cod_database_code 7224679
_shelx_space_group_comment
;
The symmetry employed for this shelxl refinement is uniquely defined
by the following loop, which should always be used as a source of
symmetry information in preference to the above space-group names.
They are only intended as comments.
;
_shelx_estimated_absorpt_t_min 0.808
_shelx_estimated_absorpt_t_max 0.861
_shelxl_version_number 2014-3

loop_
_space_group_symop_operation_xyz
'x, y, z'
'-x+1/2, -y+1/2, z+1/2'
'x+1/2, -y+1/2, -z'
'-x, y, -z+1/2'
'-x, -y, -z'
'x-1/2, y-1/2, -z-1/2'
'-x-1/2, y-1/2, z'
'x, -y, z-1/2'

loop_
_atom_site_label
_atom_site_type_symbol
_atom_site_fract_x
_atom_site_fract_y
_atom_site_fract_z
_atom_site_U_iso_or_equiv
_atom_site_adp_type
_atom_site_occupancy
_atom_site_site_symmetry_order
_atom_site_calc_flag
_atom_site_refinement_flags_posn
_atom_site_refinement_flags_adp
Cd1 Cd 0.35961(2) 0.23723(2) 0.61075(2) 0.01205(6) Uani 1 1 d . .
O3 O 0.39425(15) 0.23993(13) 0.49707(9) 0.0222(5) Uani 1 1 d . .
O1 O 0.26731(16) 0.29998(13) 0.68198(9) 0.0272(5) Uani 1 1 d . .
O4 O 0.29674(15) 0.32582(12) 0.54004(8) 0.0203(4) Uani 1 1 d . .
O2 O 0.33621(15) 0.19133(14) 0.71645(9) 0.0266(5) Uani 1 1 d . .
N2 N 0.49271(17) 0.31541(14) 0.62698(10) 0.0172(5) Uani 1 1 d . .
C17 C 0.6122(3) 0.0166(2) 0.60729(19) 0.0407(10) Uani 1 1 d . .
N1 N 0.46773(16) 0.12957(14) 0.60778(11) 0.0181(5) Uani 1 1 d . .
N3 N 0.23582(16) 0.15155(14) 0.58558(10) 0.0152(5) Uani 1 1 d . .
C2 C 0.2197(2) 0.25320(19) 0.77732(13) 0.0226(7) Uani 1 1 d . .
C9 C 0.0824(2) 0.05614(17) 0.55414(12) 0.0172(6) Uani 1 1 d . .
C22 C 0.5728(2) 0.42225(19) 0.67638(13) 0.0252(7) Uani 1 1 d . .
H22 H 0.5726 0.4611 0.7064 0.030 Uiso 1 1 calc R U
C21 C 0.6458(2) 0.35417(17) 0.59525(14) 0.0211(6) Uani 1 1 d . .
H21 H 0.6958 0.3462 0.5691 0.025 Uiso 1 1 calc R U
C14 C 0.5049(2) 0.10228(19) 0.55607(14) 0.0241(7) Uani 1 1 d . .
H14 H 0.4815 0.1215 0.5197 0.029 Uiso 1 1 calc R U
C7 C 0.15118(19) 0.18363(17) 0.57536(13) 0.0176(6) Uani 1 1 d . .
H7 H 0.1443 0.2386 0.5789 0.021 Uiso 1 1 calc R U
C8 C 0.0742(2) 0.13890(18) 0.55988(13) 0.0208(6) Uani 1 1 d . .
H8 H 0.0168 0.1636 0.5533 0.025 Uiso 1 1 calc R U
C23 C 0.4961(2) 0.37288(19) 0.66890(13) 0.0236(7) Uani 1 1 d . .
H23 H 0.4447 0.3800 0.6941 0.028 Uiso 1 1 calc R U
C11 C 0.2431(2) 0.07209(18) 0.58094(13) 0.0204(6) Uani 1 1 d . .
H11 H 0.3010 0.0488 0.5887 0.024 Uiso 1 1 calc R U
C4 C 0.3171(2) 0.28120(19) 0.38244(13) 0.0210(6) Uani 1 1 d . .
C5 C 0.2931(2) 0.31609(18) 0.43419(13) 0.0196(6) Uani 1 1 d . .
C1 C 0.2788(2) 0.24707(18) 0.72186(13) 0.0209(7) Uani 1 1 d . .
C3 C 0.2327(2) 0.20805(19) 0.82584(13) 0.0208(6) Uani 1 1 d . .
C10 C 0.1695(2) 0.02282(18) 0.56532(14) 0.0217(6) Uani 1 1 d . .
H10 H 0.1782 -0.0321 0.5623 0.026 Uiso 1 1 calc R U
C20 C 0.6499(2) 0.41378(18) 0.63905(14) 0.0223(6) Uani 1 1 d . .
C13 C 0.5024(2) 0.1011(2) 0.65921(15) 0.0298(7) Uani 1 1 d . .
H13 H 0.4777 0.1194 0.6956 0.036 Uiso 1 1 calc R U
C15 C 0.5761(2) 0.0472(2) 0.55442(17) 0.0341(8) Uani 1 1 d . .
H15 H 0.6000 0.0304 0.5174 0.041 Uiso 1 1 calc R U
C16 C 0.5743(3) 0.0452(2) 0.66081(18) 0.0426(10) Uani 1 1 d . .
H16 H 0.5968 0.0269 0.6978 0.051 Uiso 1 1 calc R U
C12 C 0.0008(2) 0.0053(2) 0.53441(13) 0.0221(7) Uani 1 1 d . .
C24 C 0.5670(2) 0.30718(17) 0.59098(13) 0.0182(6) Uani 1 1 d . .
H24 H 0.5655 0.2676 0.5615 0.022 Uiso 1 1 calc R U
C6 C 0.3323(2) 0.29268(18) 0.49411(13) 0.0182(6) Uani 1 1 d . .
C19 C 0.7332(2) 0.4682(2) 0.64630(18) 0.0373(9) Uani 1 1 d . .
H19A H 0.7116 0.5229 0.6427 0.045 Uiso 1 1 calc R U
H19B H 0.7576 0.4615 0.6869 0.045 Uiso 1 1 calc R U
C18 C 0.6910(3) -0.0433(3) 0.6042(2) 0.0652(15) Uani 1 1 d . .
H18A H 0.6650 -0.0961 0.6108 0.078 Uiso 1 1 calc R U
H18B H 0.7166 -0.0424 0.5636 0.078 Uiso 1 1 calc R U
H4 H 0.372(2) 0.2429(19) 0.3843(14) 0.022(9) Uiso 1 1 d . .
H12A H -0.058(2) 0.0297(19) 0.5487(14) 0.022(9) Uiso 1 1 d . .
H2 H 0.176(2) 0.295(2) 0.7757(15) 0.026(9) Uiso 1 1 d . .
H12B H 0.004(2) -0.047(2) 0.5544(14) 0.024(9) Uiso 1 1 d . .
H3 H 0.281(2) 0.1704(19) 0.8252(14) 0.022(8) Uiso 1 1 d . .
H5 H 0.242(3) 0.351(2) 0.4369(15) 0.030(9) Uiso 1 1 d . .

loop_
_atom_site_aniso_label
_atom_site_aniso_U_11
_atom_site_aniso_U_22
_atom_site_aniso_U_33
_atom_site_aniso_U_23
_atom_site_aniso_U_13
_atom_site_aniso_U_12
Cd1 0.01087(10) 0.01404(10) 0.01125(10) -0.00035(7) -0.00074(8) -0.00244(7)
O3 0.0202(11) 0.0288(12) 0.0177(10) 0.0032(9) -0.0014(8) 0.0027(9)
O1 0.0378(14) 0.0254(12) 0.0183(10) 0.0012(9) 0.0085(9) 0.0009(10)
O4 0.0296(12) 0.0176(11) 0.0138(9) 0.0005(8) -0.0009(8) -0.0040(9)
O2 0.0242(12) 0.0385(14) 0.0171(10) -0.0004(9) 0.0037(9) 0.0047(10)
N2 0.0178(12) 0.0194(13) 0.0142(11) 0.0024(9) -0.0030(9) -0.0067(10)
C17 0.0253(18) 0.035(2) 0.062(3) -0.0212(19) -0.0181(18) 0.0138(15)
N1 0.0113(11) 0.0189(13) 0.0239(12) -0.0027(10) -0.0012(10) -0.0005(9)
N3 0.0139(12) 0.0144(12) 0.0172(11) -0.0008(9) -0.0010(9) -0.0028(9)
C2 0.0239(17) 0.0265(18) 0.0176(14) -0.0028(12) 0.0040(12) -0.0017(13)
C9 0.0157(14) 0.0227(16) 0.0132(13) 0.0009(11) -0.0006(11) -0.0064(12)
C22 0.0271(17) 0.0273(17) 0.0212(15) -0.0034(13) -0.0024(13) -0.0118(13)
C21 0.0143(14) 0.0180(15) 0.0309(16) 0.0019(12) -0.0006(12) 0.0015(12)
C14 0.0186(16) 0.0253(17) 0.0282(16) -0.0099(13) -0.0034(13) -0.0001(13)
C7 0.0157(15) 0.0126(14) 0.0245(15) -0.0017(11) -0.0018(11) -0.0007(11)
C8 0.0134(14) 0.0256(17) 0.0233(15) 0.0019(12) -0.0045(12) 0.0006(12)
C23 0.0262(16) 0.0291(17) 0.0156(13) -0.0035(12) 0.0031(12) -0.0100(13)
C11 0.0165(15) 0.0187(16) 0.0258(15) -0.0002(12) -0.0016(12) 0.0013(12)
C4 0.0206(15) 0.0264(17) 0.0159(14) 0.0040(12) -0.0037(12) -0.0055(12)
C5 0.0196(15) 0.0218(16) 0.0175(14) 0.0022(12) -0.0047(12) -0.0038(12)
C1 0.0211(16) 0.0261(18) 0.0153(13) -0.0043(12) -0.0003(11) -0.0071(12)
C3 0.0205(16) 0.0245(16) 0.0176(14) -0.0058(12) 0.0050(12) -0.0051(13)
C10 0.0218(16) 0.0149(15) 0.0284(15) -0.0012(12) -0.0028(12) -0.0039(12)
C20 0.0181(16) 0.0194(16) 0.0294(16) 0.0042(12) -0.0065(13) -0.0046(12)
C13 0.0238(17) 0.037(2) 0.0284(17) 0.0014(14) -0.0050(14) 0.0109(14)
C15 0.0179(17) 0.035(2) 0.049(2) -0.0245(17) -0.0044(15) 0.0071(14)
C16 0.036(2) 0.045(2) 0.047(2) -0.0011(18) -0.0162(18) 0.0204(18)
C12 0.0199(16) 0.0276(18) 0.0188(15) -0.0005(12) -0.0010(12) -0.0110(13)
C24 0.0162(15) 0.0143(15) 0.0242(14) 0.0016(11) -0.0021(11) 0.0000(11)
C6 0.0186(15) 0.0189(15) 0.0170(14) 0.0027(11) -0.0025(11) -0.0090(12)
C19 0.0195(18) 0.033(2) 0.059(2) -0.0111(17) 0.0024(16) -0.0116(14)
C18 0.045(3) 0.058(3) 0.092(4) -0.038(3) -0.035(3) 0.036(2)

loop_
_atom_type_symbol
_atom_type_description
_atom_type_scat_dispersion_real
_atom_type_scat_dispersion_imag
_atom_type_scat_source
C C 0.0033 0.0016 'International Tables Vol C Tables 4.2.6.8 and 6.1.1.4'
H H 0.0000 0.0000 'International Tables Vol C Tables 4.2.6.8 and 6.1.1.4'
N N 0.0061 0.0033 'International Tables Vol C Tables 4.2.6.8 and 6.1.1.4'
O O 0.0106 0.0060 'International Tables Vol C Tables 4.2.6.8 and 6.1.1.4'
Cd Cd -0.8075 1.2024 'International Tables Vol C Tables 4.2.6.8 and 6.1.1.4'

loop_
_geom_angle_atom_site_label_1
_geom_angle_atom_site_label_2
_geom_angle_atom_site_label_3
_geom_angle
_geom_angle_site_symmetry_1
_geom_angle_site_symmetry_3
O1 Cd1 O4 86.99(7) . .
O1 Cd1 N2 96.05(8) . .
O4 Cd1 N2 93.45(8) . .
O1 Cd1 N3 90.53(8) . .
O4 Cd1 N3 86.53(8) . .
N2 Cd1 N3 173.41(8) . .
O1 Cd1 N1 137.42(8) . .
O4 Cd1 N1 135.57(8) . .
N2 Cd1 N1 84.26(8) . .
N3 Cd1 N1 91.14(8) . .
O1 Cd1 O2 54.66(7) . .
O4 Cd1 O2 140.81(7) . .
N2 Cd1 O2 97.96(8) . .
N3 Cd1 O2 86.12(8) . .
N1 Cd1 O2 83.03(8) . .
O1 Cd1 O3 140.53(7) . .
O4 Cd1 O3 53.59(7) . .
N2 Cd1 O3 89.06(7) . .
N3 Cd1 O3 85.63(7) . .
N1 Cd1 O3 81.99(7) . .
O2 Cd1 O3 162.72(7) . .
O1 Cd1 C1 27.52(8) . .
O4 Cd1 C1 113.76(8) . .
N2 Cd1 C1 99.96(8) . .
N3 Cd1 C1 86.04(8) . .
N1 Cd1 C1 110.31(9) . .
O2 Cd1 C1 27.29(8) . .
O3 Cd1 C1 165.27(8) . .
C6 O3 Cd1 85.82(16) . .
C1 O1 Cd1 94.74(18) . .
C6 O4 Cd1 95.97(18) . .
C1 O2 Cd1 86.97(17) . .
C24 N2 C23 117.3(2) . .
C24 N2 Cd1 119.90(18) . .
C23 N2 Cd1 122.6(2) . .
C15 C17 C16 116.7(3) . .
C15 C17 C18 119.2(4) . .
C16 C17 C18 124.0(4) . .
C13 N1 C14 117.3(3) . .
C13 N1 Cd1 119.4(2) . .
C14 N1 Cd1 122.7(2) . .
C11 N3 C7 117.1(2) . .
C11 N3 Cd1 124.58(19) . .
C7 N3 Cd1 118.35(18) . .
C3 C2 C1 123.1(3) . .
C10 C9 C8 117.3(3) . .
C10 C9 C12 121.2(3) . .
C8 C9 C12 121.4(3) . .
C20 C22 C23 119.9(3) . .
C24 C21 C20 119.5(3) . .
N1 C14 C15 123.0(3) . .
N3 C7 C8 123.0(3) . .
C7 C8 C9 119.7(3) . .
N2 C23 C22 122.8(3) . .
N3 C11 C10 123.6(3) . .
C5 C4 C3 124.1(3) . 2_554
C4 C5 C6 123.5(3) . .
O2 C1 O1 123.0(3) . .
O2 C1 C2 120.1(3) . .
O1 C1 C2 116.9(3) . .
O2 C1 Cd1 65.75(15) . .
O1 C1 Cd1 57.74(15) . .
C2 C1 Cd1 170.6(2) . .
C2 C3 C4 123.9(3) . 2
C11 C10 C9 119.2(3) . .
C22 C20 C21 117.0(3) . .
C22 C20 C19 120.2(3) . .
C21 C20 C19 122.7(3) . .
N1 C13 C16 122.6(3) . .
C14 C15 C17 120.3(3) . .
C17 C16 C13 120.0(3) . .
C9 C12 C12 111.3(3) . 5_556
N2 C24 C21 123.4(3) . .
O3 C6 O4 123.5(3) . .
O3 C6 C5 119.9(3) . .
O4 C6 C5 116.6(3) . .
C18 C19 C20 116.4(3) 7_765 .
C19 C18 C17 116.3(3) 7_755 .

loop_
_geom_bond_atom_site_label_1
_geom_bond_atom_site_label_2
_geom_bond_distance
_geom_bond_site_symmetry_2
Cd1 O1 2.308(2) .
Cd1 O4 2.335(2) .
Cd1 N2 2.337(2) .
Cd1 N3 2.345(2) .
Cd1 N1 2.376(2) .
Cd1 O2 2.483(2) .
Cd1 O3 2.562(2) .
Cd1 C1 2.720(3) .
O3 C6 1.252(4) .
O1 C1 1.261(4) .
O4 C6 1.264(3) .
O2 C1 1.248(4) .
N2 C24 1.335(4) .
N2 C23 1.337(4) .
C17 C15 1.377(5) .
C17 C16 1.387(5) .
C17 C18 1.510(5) .
N1 C13 1.329(4) .
N1 C14 1.341(4) .
N3 C11 1.339(4) .
N3 C7 1.343(4) .
C2 C3 1.326(4) .
C2 C1 1.493(4) .
C9 C10 1.386(4) .
C9 C8 1.397(4) .
C9 C12 1.509(4) .
C22 C20 1.384(4) .
C22 C23 1.384(4) .
C21 C24 1.377(4) .
C21 C20 1.392(4) .
C14 C15 1.374(4) .
C7 C8 1.375(4) .
C11 C10 1.381(4) .
C4 C5 1.330(4) .
C4 C3 1.451(4) 2_554
C5 C6 1.491(4) .
C3 C4 1.451(4) 2
C20 C19 1.507(4) .
C13 C16 1.391(4) .
C12 C12 1.532(6) 5_556
C19 C18 1.441(5) 7_765
C18 C19 1.441(5) 7_755
